data_7239779
loop_
_publ_author_name
'Singh, Ajeet'
'Torubaev, Yury'
'Ansari, Shagufi N.'
'Singh, Sandip K.'
'Mobin, Shaikh M.'
'Mathur, Pradeep'

_publ_section_title
;
 The borderline: exploring the structural landscape of triptycene in
 cocrystallization with ferrocene
;
_journal_issue 8
_journal_name_full CrystEngComm
_journal_page_first 1314
_journal_page_last 1320
_journal_paper_doi 10.1039/C9CE01734H
_journal_volume 22
_journal_year 2020
_chemical_formula_moiety 'C28 H24 Fe, C20 H14'
_chemical_formula_sum 'C48 H38 Fe'
_chemical_formula_weight 670.63
_chemical_name_systematic TripPCPfc
_space_group_crystal_system monoclinic
_space_group_IT_number 14
_space_group_name_Hall '-P 2ybc'
_space_group_name_H-M_alt 'P 1 21/c 1'
_atom_sites_solution_hydrogens geom
_atom_sites_solution_primary dual
_audit_creation_date 2019-10-26
_audit_creation_method
;
Olex2 1.2
(compiled 2018.05.29 svn.r3508 for OlexSys, GUI svn.r5506)
;
_audit_update_record
;
2019-10-26 deposited with the CCDC.	2020-01-20 downloaded from the CCDC.
;
_cell_angle_alpha 90
_cell_angle_beta 104.262(5)
_cell_angle_gamma 90
_cell_formula_units_Z 4
_cell_length_a 7.9500(4)
_cell_length_b 28.507(2)
_cell_length_c 15.5007(8)
_cell_measurement_reflns_used 3195
_cell_measurement_temperature 293(2)
_cell_measurement_theta_max 65.6080
_cell_measurement_theta_min 4.2690
_cell_volume 3404.7(4)
_computing_cell_refinement
;
CrysAlisPro, Agilent Technologies,
Version 1.171.37.35 (release 13-08-2014 CrysAlis171 .NET)
(compiled Aug 13 2014,18:06:01)
;
_computing_data_collection
;
CrysAlisPro, Agilent Technologies,
Version 1.171.37.35 (release 13-08-2014 CrysAlis171 .NET)
(compiled Aug 13 2014,18:06:01)
;
_computing_data_reduction
;
CrysAlisPro, Agilent Technologies,
Version 1.171.37.35 (release 13-08-2014 CrysAlis171 .NET)
(compiled Aug 13 2014,18:06:01)
;
_computing_molecular_graphics 'Olex2 (Dolomanov et al., 2009)'
_computing_publication_material 'Olex2 (Dolomanov et al., 2009)'
_computing_structure_refinement 'ShelXL (Sheldrick, 2015)'
_computing_structure_solution 'ShelXT (Sheldrick, 2015)'
_diffrn_ambient_temperature 293(2)
_diffrn_detector 'CCD plate'
_diffrn_detector_area_resol_mean 16.0309
_diffrn_detector_type Eos
_diffrn_measured_fraction_theta_full 0.988
_diffrn_measured_fraction_theta_max 0.976
_diffrn_measurement_details
;
#__ type_ start__ end____ width___ exp.time_
  1 omega   17.00   61.00   1.0000    9.0000
omega____ theta____ kappa____ phi______ frames
    -        0.0000   57.0000  -90.0000 44

#__ type_ start__ end____ width___ exp.time_
  2 omega   51.00   91.00   1.0000    9.0000
omega____ theta____ kappa____ phi______ frames
    -       54.0000   37.0000 -180.0000 40

#__ type_ start__ end____ width___ exp.time_
  3 omega   38.00   69.00   1.0000    9.0000
omega____ theta____ kappa____ phi______ frames
    -      108.0000  -37.0000 -180.0000 31

#__ type_ start__ end____ width___ exp.time_
  4 omega   47.00  104.00   1.0000    9.0000
omega____ theta____ kappa____ phi______ frames
    -      108.0000  -50.0000 -150.0000 57

#__ type_ start__ end____ width___ exp.time_
  5 omega   91.00  116.00   1.0000    9.0000
omega____ theta____ kappa____ phi______ frames
    -      108.0000 -111.0000  -60.0000 25

#__ type_ start__ end____ width___ exp.time_
  6 omega  101.00  134.00   1.0000    9.0000
omega____ theta____ kappa____ phi______ frames
    -      108.0000  -77.0000  -30.0000 33

#__ type_ start__ end____ width___ exp.time_
  7 omega   74.00  102.00   1.0000    9.0000
omega____ theta____ kappa____ phi______ frames
    -      108.0000  -50.0000   60.0000 28

#__ type_ start__ end____ width___ exp.time_
  8 omega   65.00   92.00   1.0000    9.0000
omega____ theta____ kappa____ phi______ frames
    -      108.0000  -25.0000    0.0000 27

#__ type_ start__ end____ width___ exp.time_
  9 omega   66.00   93.00   1.0000    9.0000
omega____ theta____ kappa____ phi______ frames
    -      108.0000  -77.0000  -30.0000 27

#__ type_ start__ end____ width___ exp.time_
 10 omega   50.00   98.00   1.0000    9.0000
omega____ theta____ kappa____ phi______ frames
    -      108.0000  -50.0000  -60.0000 48

#__ type_ start__ end____ width___ exp.time_
 11 omega   52.00   93.00   1.0000    9.0000
omega____ theta____ kappa____ phi______ frames
    -      108.0000  -25.0000 -120.0000 41

#__ type_ start__ end____ width___ exp.time_
 12 omega   79.00  178.00   1.0000    9.0000
omega____ theta____ kappa____ phi______ frames
    -      108.0000   25.0000  -60.0000 99

#__ type_ start__ end____ width___ exp.time_
 13 omega  122.00  171.00   1.0000    9.0000
omega____ theta____ kappa____ phi______ frames
    -      108.0000   63.0000 -150.0000 49

#__ type_ start__ end____ width___ exp.time_
 14 omega  145.00  173.00   1.0000    9.0000
omega____ theta____ kappa____ phi______ frames
    -      108.0000  111.0000 -180.0000 28

#__ type_ start__ end____ width___ exp.time_
 15 omega  102.00  175.00   1.0000    9.0000
omega____ theta____ kappa____ phi______ frames
    -      108.0000  111.0000  -60.0000 73

#__ type_ start__ end____ width___ exp.time_
 16 omega   95.00  172.00   1.0000    9.0000
omega____ theta____ kappa____ phi______ frames
    -      108.0000   50.0000    0.0000 77

#__ type_ start__ end____ width___ exp.time_
 17 omega   57.00   85.00   1.0000    9.0000
omega____ theta____ kappa____ phi______ frames
    -      108.0000  -37.0000  120.0000 28

#__ type_ start__ end____ width___ exp.time_
 18 omega   38.00   81.00   1.0000    9.0000
omega____ theta____ kappa____ phi______ frames
    -      108.0000  -37.0000   60.0000 43

#__ type_ start__ end____ width___ exp.time_
 19 omega   40.00   81.00   1.0000    9.0000
omega____ theta____ kappa____ phi______ frames
    -      108.0000  -25.0000  -30.0000 41

#__ type_ start__ end____ width___ exp.time_
 20 omega   32.00  121.00   1.0000    9.0000
omega____ theta____ kappa____ phi______ frames
    -       54.0000   37.0000 -120.0000 89

#__ type_ start__ end____ width___ exp.time_
 21 omega   48.00  146.00   1.0000    9.0000
omega____ theta____ kappa____ phi______ frames
    -      108.0000  -91.0000 -150.0000 98

#__ type_ start__ end____ width___ exp.time_
 22 omega   45.00  105.00   1.0000    9.0000
omega____ theta____ kappa____ phi______ frames
    -       54.0000 -125.0000   30.0000 60

#__ type_ start__ end____ width___ exp.time_
 23 omega   53.00  107.00   1.0000    9.0000
omega____ theta____ kappa____ phi______ frames
    -      108.0000 -111.0000   60.0000 54

#__ type_ start__ end____ width___ exp.time_
 24 omega   51.00  116.00   1.0000    9.0000
omega____ theta____ kappa____ phi______ frames
    -      108.0000 -111.0000  150.0000 65

#__ type_ start__ end____ width___ exp.time_
 25 omega   16.00   65.00   1.0000    9.0000
omega____ theta____ kappa____ phi______ frames
    -       54.0000  -57.0000   90.0000 49

#__ type_ start__ end____ width___ exp.time_
 26 omega  -12.00   36.00   1.0000    9.0000
omega____ theta____ kappa____ phi______ frames
    -       54.0000  -77.0000  -60.0000 48

#__ type_ start__ end____ width___ exp.time_
 27 omega   38.00   77.00   1.0000    9.0000
omega____ theta____ kappa____ phi______ frames
    -       54.0000 -125.0000  -90.0000 39

#__ type_ start__ end____ width___ exp.time_
 28 omega  -15.00   79.00   1.0000    9.0000
omega____ theta____ kappa____ phi______ frames
    -       54.0000  -37.0000  -60.0000 94

#__ type_ start__ end____ width___ exp.time_
 29 omega   38.00  118.00   1.0000    9.0000
omega____ theta____ kappa____ phi______ frames
    -       54.0000   57.0000   90.0000 80

#__ type_ start__ end____ width___ exp.time_
 30 omega  -19.00    9.00   1.0000    9.0000
omega____ theta____ kappa____ phi______ frames
    -        0.0000  -77.0000 -180.0000 28

#__ type_ start__ end____ width___ exp.time_
 31 omega  -26.00   30.00   1.0000    9.0000
omega____ theta____ kappa____ phi______ frames
    -        0.0000  -77.0000  -60.0000 56

#__ type_ start__ end____ width___ exp.time_
 32 omega  -18.00   15.00   1.0000    9.0000
omega____ theta____ kappa____ phi______ frames
    -        0.0000   57.0000  -90.0000 33

#__ type_ start__ end____ width___ exp.time_
 33 omega  -40.00    9.00   1.0000    9.0000
omega____ theta____ kappa____ phi______ frames
    -        0.0000  103.0000   79.0000 49

#__ type_ start__ end____ width___ exp.time_
 34 omega  -66.00  -37.00   1.0000    9.0000
omega____ theta____ kappa____ phi______ frames
    -        0.0000  -77.0000  -60.0000 29

#__ type_ start__ end____ width___ exp.time_
 35 omega  -67.00  -38.00   1.0000    9.0000
omega____ theta____ kappa____ phi______ frames
    -        0.0000  -77.0000 -180.0000 29
;
_diffrn_measurement_device 'four-circle diffractometer'
_diffrn_measurement_device_type 'SuperNova, Dual, Cu at zero, Eos'
_diffrn_measurement_method '\w scans'
_diffrn_orient_matrix_UB_11 0.0483958000
_diffrn_orient_matrix_UB_12 -0.0454596000
_diffrn_orient_matrix_UB_13 -0.0137459000
_diffrn_orient_matrix_UB_21 -0.0902845000
_diffrn_orient_matrix_UB_22 -0.0252047000
_diffrn_orient_matrix_UB_23 -0.0307435000
_diffrn_orient_matrix_UB_31 -0.0044848000
_diffrn_orient_matrix_UB_32 0.0149850000
_diffrn_orient_matrix_UB_33 -0.0941992000
_diffrn_radiation_monochromator mirror
_diffrn_radiation_probe x-ray
_diffrn_radiation_type CuK\a
_diffrn_radiation_wavelength 1.54184
_diffrn_reflns_av_R_equivalents 0.0946
_diffrn_reflns_av_unetI/netI 0.0811
_diffrn_reflns_Laue_measured_fraction_full 0.988
_diffrn_reflns_Laue_measured_fraction_max 0.976
_diffrn_reflns_limit_h_max 9
_diffrn_reflns_limit_h_min -7
_diffrn_reflns_limit_k_max 34
_diffrn_reflns_limit_k_min -34
_diffrn_reflns_limit_l_max 18
_diffrn_reflns_limit_l_min -19
_diffrn_reflns_number 23737
_diffrn_reflns_point_group_measured_fraction_full 0.988
_diffrn_reflns_point_group_measured_fraction_max 0.976
_diffrn_reflns_theta_full 66.9682
_diffrn_reflns_theta_max 72.124
_diffrn_reflns_theta_min 5.509
_diffrn_source 'sealed X-ray tube'
_diffrn_source_type 'SuperNova (Cu) X-ray Source'
_exptl_absorpt_coefficient_mu 3.800
_exptl_absorpt_correction_T_max 1.00000
_exptl_absorpt_correction_T_min 0.67892
_exptl_absorpt_correction_type multi-scan
_exptl_absorpt_process_details
;
CrysAlisPro, Agilent Technologies,
Version 1.171.37.35 (release 13-08-2014 CrysAlis171 .NET)
(compiled Aug 13 2014,18:06:01)
Empirical absorption correction using spherical harmonics,
 implemented in SCALE3 ABSPACK scaling algorithm.
;
_exptl_crystal_colour orange
_exptl_crystal_colour_primary orange
_exptl_crystal_density_diffrn 1.308
_exptl_crystal_description block
_exptl_crystal_F_000 1408
_exptl_crystal_preparation CHCl3Hexane
_exptl_crystal_recrystallization_method CHCl3hexane
_exptl_crystal_size_max 0.4
_exptl_crystal_size_mid 0.34
_exptl_crystal_size_min 0.32
_refine_diff_density_max 1.031
_refine_diff_density_min -0.592
_refine_diff_density_rms 0.079
_refine_ls_extinction_method none
_refine_ls_goodness_of_fit_ref 1.027
_refine_ls_hydrogen_treatment constr
_refine_ls_matrix_type full
_refine_ls_number_parameters 442
_refine_ls_number_reflns 6536
_refine_ls_number_restraints 0
_refine_ls_restrained_S_all 1.027
_refine_ls_R_factor_all 0.1747
_refine_ls_R_factor_gt 0.1158
_refine_ls_shift/su_max 0.000
_refine_ls_shift/su_mean 0.000
_refine_ls_structure_factor_coef Fsqd
_refine_ls_weighting_details 'w=1/[\s^2^(Fo^2^)+(0.1683P)^2^+5.1133P] where P=(Fo^2^+2Fc^2^)/3'
_refine_ls_weighting_scheme calc
_refine_ls_wR_factor_gt 0.3075
_refine_ls_wR_factor_ref 0.3614
_reflns_Friedel_coverage 0.000
_reflns_number_gt 3490
_reflns_number_total 6536
_reflns_threshold_expression 'I > 2\s(I)'
_cod_data_source_file c9ce01734h2.cif
_cod_data_source_block 4
_cod_depositor_comments
;Adding full bibliography for 7239775--7239779.cif.

 Adding full bibliography for 7239775--7239779.cif.
;
_cod_original_cell_volume 3404.6(4)
_cod_database_code 7239779
_shelx_shelxl_version_number 2018/3
_shelx_space_group_comment
;
The symmetry employed for this shelxl refinement is uniquely defined
by the following loop, which should always be used as a source of
symmetry information in preference to the above space-group names.
They are only intended as comments.
;
_shelx_estimated_absorpt_t_max 0.376
_shelx_estimated_absorpt_t_min 0.312
_reflns_odcompleteness_completeness 99.98
_reflns_odcompleteness_iscentric 1
_reflns_odcompleteness_theta 66.97
_olex2_refinement_description
;
1. Fixed Uiso
 At 1.2 times of:
  All C(H) groups, All C(H,H) groups
2.a Ternary CH refined with riding coordinates:
 C12(H12), C11(H11), C8(H8), C6(H6), C7(H7)
2.b Secondary CH2 refined with riding coordinates:
 C48(H48A,H48B), C47(H47A,H47B), C39(H39A,H39B), C40(H40A,H40B)
2.c Aromatic/amide H refined with riding coordinates:
 C26(H26), C20(H20), C38(H38), C23(H23), C45(H45), C21(H21), C29(H29),
 C35(H35), C22(H22), C14(H14), C27(H27), C46(H46), C42(H42), C17(H17), C43(H43),
  C28(H28), C36(H36), C15(H15), C5(H5), C3(H3), C16(H16), C2(H2), C9(H9),
 C4(H4), C10(H10)
;
_olex2_submission_special_instructions 'No special instructions were received'

loop_
_space_group_symop_operation_xyz
'x, y, z'
'-x, y+1/2, -z+1/2'
'-x, -y, -z'
'x, -y-1/2, z-1/2'

loop_
_atom_site_label
_atom_site_type_symbol
_atom_site_fract_x
_atom_site_fract_y
_atom_site_fract_z
_atom_site_U_iso_or_equiv
_atom_site_adp_type
_atom_site_occupancy
_atom_site_site_symmetry_order
_atom_site_calc_flag
_atom_site_refinement_flags_posn
Fe1 Fe 0.64005(15) 0.91007(5) 0.81606(8) 0.0736(5) Uani 1 1 d .
C19 C 0.3827(8) 0.5814(3) 0.6634(5) 0.0625(17) Uani 1 1 d .
C25 C 0.5935(8) 0.6419(3) 0.7156(5) 0.0647(18) Uani 1 1 d .
C30 C 0.5024(8) 0.6549(3) 0.7791(5) 0.0643(18) Uani 1 1 d .
C18 C 0.5493(9) 0.5772(3) 0.8443(5) 0.071(2) Uani 1 1 d .
C24 C 0.2928(9) 0.5931(3) 0.7250(5) 0.0646(18) Uani 1 1 d .
C12 C 0.4101(9) 0.6143(3) 0.8106(5) 0.0670(19) Uani 1 1 d .
H12 H 0.346657 0.623366 0.854808 0.080 Uiso 1 1 calc R
C34 C 0.1501(10) 0.8391(3) 0.4593(5) 0.072(2) Uani 1 1 d .
C33 C 0.3020(9) 0.8186(3) 0.5103(4) 0.0670(19) Uani 1 1 d .
C13 C 0.6386(8) 0.5649(3) 0.7807(5) 0.0653(18) Uani 1 1 d .
C26 C 0.6807(9) 0.6764(3) 0.6799(5) 0.0681(19) Uani 1 1 d .
H26 H 0.742193 0.668432 0.638146 0.082 Uiso 1 1 calc R
C11 C 0.5764(8) 0.5911(2) 0.6944(5) 0.0602(17) Uani 1 1 d .
H11 H 0.639156 0.581919 0.649996 0.072 Uiso 1 1 calc R
C20 C 0.2954(9) 0.5636(3) 0.5805(5) 0.0682(19) Uani 1 1 d .
H20 H 0.355011 0.556363 0.537554 0.082 Uiso 1 1 calc R
C38 C 0.3276(9) 0.7713(3) 0.5056(5) 0.075(2) Uani 1 1 d .
H38 H 0.427642 0.758051 0.541345 0.090 Uiso 1 1 calc R
C23 C 0.1155(9) 0.5868(3) 0.7083(6) 0.072(2) Uani 1 1 d .
H23 H 0.055127 0.595567 0.750029 0.087 Uiso 1 1 calc R
C45 C 0.0808(9) 0.7989(3) 0.6446(5) 0.072(2) Uani 1 1 d .
H45 H 0.149983 0.814530 0.693253 0.087 Uiso 1 1 calc R
C21 C 0.1158(9) 0.5568(3) 0.5638(5) 0.073(2) Uani 1 1 d .
H21 H 0.055171 0.545258 0.508834 0.088 Uiso 1 1 calc R
C29 C 0.4953(9) 0.7012(3) 0.8034(5) 0.074(2) Uani 1 1 d .
H29 H 0.431735 0.709696 0.843935 0.088 Uiso 1 1 calc R
C35 C 0.0560(10) 0.8124(4) 0.3897(5) 0.079(2) Uani 1 1 d .
H35 H -0.029252 0.826634 0.345506 0.094 Uiso 1 1 calc R
C22 C 0.0289(9) 0.5670(3) 0.6267(6) 0.074(2) Uani 1 1 d .
H22 H -0.089301 0.560718 0.615565 0.089 Uiso 1 1 calc R
C14 C 0.7687(9) 0.5311(3) 0.8010(6) 0.076(2) Uani 1 1 d .
H14 H 0.830024 0.522888 0.759295 0.091 Uiso 1 1 calc R
C27 C 0.6753(10) 0.7224(3) 0.7067(6) 0.076(2) Uani 1 1 d .
H27 H 0.735143 0.745160 0.683316 0.091 Uiso 1 1 calc R
C44 C -0.0417(10) 0.8233(3) 0.5810(5) 0.075(2) Uani 1 1 d .
C1 C 0.6570(11) 0.8921(4) 0.6921(5) 0.088(3) Uani 1 1 d .
C46 C 0.0984(10) 0.7507(3) 0.6341(6) 0.080(2) Uani 1 1 d .
H46 H 0.179504 0.734077 0.676589 0.096 Uiso 1 1 calc R
C42 C -0.1477(10) 0.7510(4) 0.5135(6) 0.083(2) Uani 1 1 d .
H42 H -0.233191 0.734310 0.473390 0.099 Uiso 1 1 calc R
C17 C 0.5882(11) 0.5556(3) 0.9260(5) 0.084(2) Uani 1 1 d .
H17 H 0.526927 0.563749 0.967659 0.101 Uiso 1 1 calc R
C41 C -0.0016(12) 0.7276(3) 0.5625(6) 0.080(2) Uani 1 1 d .
C43 C -0.1669(9) 0.7979(3) 0.5236(5) 0.075(2) Uani 1 1 d .
H43 H -0.266382 0.812911 0.491210 0.090 Uiso 1 1 calc R
C28 C 0.5835(10) 0.7352(3) 0.7673(5) 0.074(2) Uani 1 1 d .
H28 H 0.580177 0.766467 0.784084 0.089 Uiso 1 1 calc R
C36 C 0.0861(10) 0.7650(4) 0.3847(5) 0.080(2) Uani 1 1 d .
H36 H 0.021894 0.747851 0.336714 0.096 Uiso 1 1 calc R
C15 C 0.8064(11) 0.5097(3) 0.8850(7) 0.088(3) Uani 1 1 d .
H15 H 0.892965 0.487047 0.898834 0.105 Uiso 1 1 calc R
C37 C 0.2095(10) 0.7425(3) 0.4493(5) 0.078(2) Uani 1 1 d .
C5 C 0.6663(13) 0.9416(4) 0.7020(7) 0.095(3) Uani 1 1 d .
H5 H 0.590308 0.963202 0.668112 0.115 Uiso 1 1 calc R
C3 C 0.8896(11) 0.9106(4) 0.8046(7) 0.097(3) Uani 1 1 d .
H3 H 0.989130 0.908371 0.850827 0.116 Uiso 1 1 calc R
C16 C 0.7170(12) 0.5219(3) 0.9473(7) 0.094(3) Uani 1 1 d .
H16 H 0.742810 0.507644 1.003031 0.112 Uiso 1 1 calc R
C2 C 0.7988(12) 0.8732(4) 0.7582(7) 0.093(3) Uani 1 1 d .
H2 H 0.825290 0.841540 0.768336 0.112 Uiso 1 1 calc R
C9 C 0.6317(15) 0.8958(5) 0.9422(6) 0.104(3) Uani 1 1 d .
H9 H 0.727090 0.885621 0.985988 0.124 Uiso 1 1 calc R
C4 C 0.8078(15) 0.9519(4) 0.7706(7) 0.103(3) Uani 1 1 d .
H4 H 0.842915 0.981887 0.791031 0.124 Uiso 1 1 calc R
C48 C 0.0771(13) 0.8829(3) 0.4874(7) 0.095(3) Uani 1 1 d .
H48A H -0.006744 0.895970 0.436732 0.114 Uiso 1 1 calc R
H48B H 0.169780 0.905627 0.506045 0.114 Uiso 1 1 calc R
C47 C -0.0135(13) 0.8749(3) 0.5655(7) 0.096(3) Uani 1 1 d .
H47A H 0.057734 0.888482 0.619653 0.115 Uiso 1 1 calc R
H47B H -0.124561 0.890882 0.551823 0.115 Uiso 1 1 calc R
C8 C 0.588(2) 0.9393(4) 0.9267(9) 0.116(4) Uani 1 1 d .
H8 H 0.650438 0.966034 0.959327 0.139 Uiso 1 1 calc R
C39 C 0.1955(14) 0.6910(3) 0.4718(8) 0.102(3) Uani 1 1 d .
H39A H 0.307666 0.679846 0.505544 0.123 Uiso 1 1 calc R
H39B H 0.162686 0.672961 0.417238 0.123 Uiso 1 1 calc R
C10 C 0.524(2) 0.8680(4) 0.8883(11) 0.138(5) Uani 1 1 d .
H10 H 0.528209 0.835378 0.888830 0.166 Uiso 1 1 calc R
C6 C 0.4017(15) 0.8953(11) 0.8297(9) 0.209(12) Uani 1 1 d .
H6 H 0.299875 0.884990 0.784063 0.251 Uiso 1 1 calc R
C7 C 0.451(2) 0.9427(7) 0.8594(11) 0.151(7) Uani 1 1 d .
H7 H 0.391292 0.971627 0.835360 0.181 Uiso 1 1 calc R
C40 C 0.0576(15) 0.6833(4) 0.5275(8) 0.114(4) Uani 1 1 d .
H40A H -0.042409 0.667481 0.490487 0.136 Uiso 1 1 calc R
H40B H 0.107032 0.662836 0.577312 0.136 Uiso 1 1 calc R
C32 C 0.4202(16) 0.8446(4) 0.5742(8) 0.116(4) Uani 1 1 d .
C31 C 0.5287(14) 0.8670(5) 0.6309(8) 0.119(4) Uani 1 1 d .

loop_
_atom_site_aniso_label
_atom_site_aniso_U_11
_atom_site_aniso_U_22
_atom_site_aniso_U_33
_atom_site_aniso_U_23
_atom_site_aniso_U_13
_atom_site_aniso_U_12
Fe1 0.0598(7) 0.0971(10) 0.0653(7) -0.0006(6) 0.0180(5) -0.0058(6)
C19 0.049(3) 0.071(5) 0.067(4) 0.007(3) 0.014(3) 0.001(3)
C25 0.048(3) 0.084(5) 0.062(4) -0.003(4) 0.014(3) -0.004(3)
C30 0.046(3) 0.085(5) 0.061(4) -0.003(4) 0.011(3) -0.001(3)
C18 0.057(4) 0.094(6) 0.059(4) 0.001(4) 0.006(3) -0.015(4)
C24 0.054(4) 0.081(5) 0.062(4) -0.001(4) 0.019(3) -0.002(3)
C12 0.054(4) 0.092(6) 0.059(4) -0.005(4) 0.021(3) -0.004(3)
C34 0.073(5) 0.085(6) 0.059(4) 0.008(4) 0.020(4) -0.011(4)
C33 0.053(4) 0.101(6) 0.047(4) -0.003(4) 0.012(3) -0.014(4)
C13 0.048(3) 0.076(5) 0.068(4) -0.001(4) 0.009(3) -0.003(3)
C26 0.052(4) 0.097(6) 0.054(4) 0.001(4) 0.011(3) -0.004(4)
C11 0.050(3) 0.078(5) 0.056(4) 0.000(3) 0.019(3) 0.001(3)
C20 0.066(4) 0.076(5) 0.062(4) 0.001(4) 0.015(3) -0.003(4)
C38 0.053(4) 0.121(7) 0.052(4) 0.007(4) 0.016(3) 0.003(4)
C23 0.054(4) 0.091(6) 0.078(5) 0.004(4) 0.029(4) 0.004(4)
C45 0.055(4) 0.103(7) 0.061(4) 0.002(4) 0.019(3) -0.002(4)
C21 0.058(4) 0.087(6) 0.064(4) 0.007(4) -0.004(4) -0.002(4)
C29 0.060(4) 0.093(6) 0.065(4) -0.006(4) 0.011(4) -0.006(4)
C35 0.063(4) 0.110(7) 0.059(4) 0.010(4) 0.009(4) -0.006(4)
C22 0.050(4) 0.082(5) 0.089(6) 0.004(4) 0.012(4) -0.005(3)
C14 0.052(4) 0.081(5) 0.090(6) -0.003(4) 0.008(4) -0.009(4)
C27 0.065(4) 0.078(6) 0.077(5) 0.007(4) 0.000(4) -0.010(4)
C44 0.073(5) 0.088(6) 0.067(5) 0.007(4) 0.025(4) 0.009(4)
C1 0.072(5) 0.139(9) 0.055(5) -0.023(5) 0.017(4) -0.028(5)
C46 0.062(4) 0.112(7) 0.068(5) 0.023(5) 0.019(4) 0.004(4)
C42 0.059(4) 0.113(8) 0.080(6) -0.003(5) 0.022(4) -0.017(4)
C17 0.078(5) 0.105(7) 0.065(5) 0.002(4) 0.009(4) -0.016(5)
C41 0.085(6) 0.078(6) 0.081(6) 0.010(4) 0.027(5) -0.005(4)
C43 0.050(4) 0.101(7) 0.072(5) 0.005(4) 0.013(4) 0.001(4)
C28 0.070(4) 0.092(6) 0.059(4) -0.002(4) 0.012(4) -0.004(4)
C36 0.065(4) 0.122(8) 0.053(4) -0.009(4) 0.016(4) -0.015(5)
C15 0.065(5) 0.088(6) 0.094(7) 0.012(5) -0.011(5) -0.003(4)
C37 0.067(5) 0.107(7) 0.065(5) -0.006(4) 0.025(4) 0.000(4)
C5 0.088(6) 0.116(8) 0.089(6) 0.028(6) 0.036(5) 0.005(6)
C3 0.051(4) 0.157(10) 0.087(6) -0.024(7) 0.027(4) -0.012(5)
C16 0.084(6) 0.095(7) 0.085(6) 0.018(5) -0.011(5) -0.012(5)
C2 0.089(6) 0.102(7) 0.096(7) -0.014(5) 0.038(5) -0.005(5)
C9 0.113(8) 0.153(11) 0.051(5) 0.007(6) 0.032(5) 0.021(8)
C4 0.111(8) 0.116(9) 0.097(7) -0.019(6) 0.053(7) -0.038(7)
C48 0.100(7) 0.086(7) 0.095(7) 0.013(5) 0.016(5) 0.009(5)
C47 0.099(7) 0.096(7) 0.100(7) 0.007(5) 0.036(5) 0.010(5)
C8 0.174(12) 0.085(8) 0.121(9) -0.011(7) 0.097(10) -0.001(8)
C39 0.106(7) 0.090(7) 0.118(8) -0.010(6) 0.041(6) 0.008(5)
C10 0.217(16) 0.093(8) 0.139(11) -0.026(8) 0.108(12) -0.062(10)
C6 0.051(5) 0.51(4) 0.069(7) -0.065(14) 0.027(5) -0.091(12)
C7 0.127(11) 0.232(18) 0.123(11) 0.095(11) 0.088(9) 0.104(12)
C40 0.130(9) 0.086(7) 0.140(10) -0.005(6) 0.061(8) -0.009(6)
C32 0.113(8) 0.135(10) 0.092(7) 0.015(7) 0.008(7) 0.000(7)
C31 0.089(7) 0.159(11) 0.100(8) -0.015(7) 0.005(6) -0.011(7)

loop_
_atom_type_symbol
_atom_type_description
_atom_type_scat_dispersion_real
_atom_type_scat_dispersion_imag
_atom_type_scat_source
C C 0.0181 0.0091 'International Tables Vol C Tables 4.2.6.8 and 6.1.1.4'
H H 0.0000 0.0000 'International Tables Vol C Tables 4.2.6.8 and 6.1.1.4'
Fe Fe -1.1336 3.1974 'International Tables Vol C Tables 4.2.6.8 and 6.1.1.4'

loop_
_geom_angle_atom_site_label_1
_geom_angle_atom_site_label_2
_geom_angle_atom_site_label_3
_geom_angle
C1 Fe1 C5 40.8(4)
C1 Fe1 C3 68.0(4)
C1 Fe1 C4 67.6(4)
C1 Fe1 C8 167.5(6)
C5 Fe1 C4 39.4(4)
C3 Fe1 C5 67.1(4)
C3 Fe1 C4 39.7(4)
C3 Fe1 C8 118.4(5)
C2 Fe1 C1 41.5(4)
C2 Fe1 C5 68.6(4)
C2 Fe1 C3 40.0(4)
C2 Fe1 C4 67.5(5)
C2 Fe1 C8 150.1(6)
C2 Fe1 C7 171.2(7)
C9 Fe1 C1 153.6(5)
C9 Fe1 C5 164.9(5)
C9 Fe1 C3 110.6(5)
C9 Fe1 C2 120.0(5)
C9 Fe1 C4 129.4(5)
C9 Fe1 C8 37.3(4)
C9 Fe1 C7 64.2(5)
C8 Fe1 C5 129.4(5)
C8 Fe1 C4 109.7(5)
C10 Fe1 C1 121.6(5)
C10 Fe1 C5 154.6(6)
C10 Fe1 C3 130.1(7)
C10 Fe1 C2 111.1(5)
C10 Fe1 C9 37.9(5)
C10 Fe1 C4 165.6(7)
C10 Fe1 C8 63.9(5)
C10 Fe1 C7 67.0(6)
C6 Fe1 C1 109.5(4)
C6 Fe1 C5 119.1(7)
C6 Fe1 C3 168.3(10)
C6 Fe1 C2 130.6(8)
C6 Fe1 C9 66.2(5)
C6 Fe1 C4 151.1(10)
C6 Fe1 C8 66.6(6)
C6 Fe1 C10 40.6(7)
C6 Fe1 C7 42.3(7)
C7 Fe1 C1 131.4(6)
C7 Fe1 C5 109.2(4)
C7 Fe1 C3 147.9(8)
C7 Fe1 C4 116.7(7)
C7 Fe1 C8 37.7(6)
C24 C19 C11 113.4(6)
C24 C19 C20 120.3(7)
C20 C19 C11 126.3(7)
C30 C25 C11 112.1(6)
C26 C25 C30 119.0(7)
C26 C25 C11 128.9(7)
C25 C30 C12 113.5(7)
C29 C30 C25 120.4(7)
C29 C30 C12 126.0(7)
C13 C18 C12 112.6(6)
C17 C18 C12 127.3(8)
C17 C18 C13 120.0(8)
C19 C24 C12 112.8(6)
C19 C24 C23 121.4(7)
C23 C24 C12 125.8(7)
C30 C12 C18 105.8(6)
C30 C12 C24 105.1(6)
C30 C12 H12 113.4
C18 C12 C24 104.9(6)
C18 C12 H12 113.4
C24 C12 H12 113.4
C33 C34 C48 122.1(8)
C35 C34 C33 115.9(8)
C35 C34 C48 121.1(8)
C34 C33 C32 121.0(9)
C38 C33 C34 120.1(7)
C38 C33 C32 118.6(8)
C18 C13 C11 113.0(6)
C14 C13 C18 119.7(8)
C14 C13 C11 127.4(7)
C25 C26 H26 120.2
C27 C26 C25 119.7(7)
C27 C26 H26 120.2
C19 C11 H11 112.3
C25 C11 C19 106.1(6)
C25 C11 C13 107.2(6)
C25 C11 H11 112.3
C13 C11 C19 106.1(6)
C13 C11 H11 112.3
C19 C20 H20 120.9
C19 C20 C21 118.2(7)
C21 C20 H20 120.9
C33 C38 H38 118.9
C33 C38 C37 122.2(7)
C37 C38 H38 118.9
C24 C23 H23 120.8
C24 C23 C22 118.3(7)
C22 C23 H23 120.8
C44 C45 H45 120.6
C44 C45 C46 118.8(8)
C46 C45 H45 120.6
C20 C21 H21 119.5
C22 C21 C20 120.9(7)
C22 C21 H21 119.5
C30 C29 H29 120.0
C30 C29 C28 119.9(8)
C28 C29 H29 120.0
C34 C35 H35 119.4
C36 C35 C34 121.1(8)
C36 C35 H35 119.4
C23 C22 H22 119.7
C21 C22 C23 120.7(7)
C21 C22 H22 119.7
C13 C14 H14 120.4
C13 C14 C15 119.2(9)
C15 C14 H14 120.4
C26 C27 H27 119.3
C28 C27 C26 121.4(8)
C28 C27 H27 119.3
C45 C44 C47 119.4(8)
C43 C44 C45 118.0(8)
C43 C44 C47 121.5(8)
C5 C1 Fe1 70.1(5)
C5 C1 C2 106.7(8)
C2 C1 Fe1 68.9(5)
C31 C1 Fe1 124.2(7)
C31 C1 C5 126.2(11)
C31 C1 C2 127.2(11)
C45 C46 H46 119.5
C41 C46 C45 121.0(8)
C41 C46 H46 119.5
C41 C42 H42 119.7
C43 C42 H42 119.7
C43 C42 C41 120.7(8)
C18 C17 H17 119.4
C18 C17 C16 121.2(9)
C16 C17 H17 119.4
C46 C41 C42 116.9(8)
C46 C41 C40 122.0(9)
C42 C41 C40 120.1(9)
C44 C43 H43 119.6
C42 C43 C44 120.7(8)
C42 C43 H43 119.6
C29 C28 H28 120.2
C27 C28 C29 119.6(8)
C27 C28 H28 120.2
C35 C36 H36 119.4
C37 C36 C35 121.3(8)
C37 C36 H36 119.4
C14 C15 H15 119.6
C16 C15 C14 120.9(9)
C16 C15 H15 119.6
C38 C37 C39 120.4(8)
C36 C37 C38 115.7(9)
C36 C37 C39 122.6(8)
Fe1 C5 H5 126.2
C1 C5 Fe1 69.1(5)
C1 C5 H5 126.0
C4 C5 Fe1 70.3(6)
C4 C5 C1 107.9(9)
C4 C5 H5 126.0
Fe1 C3 H3 126.5
C2 C3 Fe1 69.2(5)
C2 C3 H3 125.6
C4 C3 Fe1 70.3(5)
C4 C3 H3 125.6
C4 C3 C2 108.8(9)
C17 C16 H16 120.5
C15 C16 C17 119.1(9)
C15 C16 H16 120.5
Fe1 C2 H2 124.9
C1 C2 Fe1 69.6(5)
C1 C2 H2 126.3
C3 C2 Fe1 70.8(5)
C3 C2 C1 107.4(9)
C3 C2 H2 126.3
Fe1 C9 H9 123.7
C8 C9 Fe1 72.4(6)
C8 C9 H9 124.5
C8 C9 C10 110.9(13)
C10 C9 Fe1 71.0(6)
C10 C9 H9 124.5
Fe1 C4 H4 126.0
C5 C4 Fe1 70.3(5)
C5 C4 C3 109.2(10)
C5 C4 H4 125.4
C3 C4 Fe1 70.0(5)
C3 C4 H4 125.4
C34 C48 H48A 109.0
C34 C48 H48B 109.0
C34 C48 C47 112.9(8)
H48A C48 H48B 107.8
C47 C48 H48A 109.0
C47 C48 H48B 109.0
C44 C47 C48 112.2(8)
C44 C47 H47A 109.2
C44 C47 H47B 109.2
C48 C47 H47A 109.2
C48 C47 H47B 109.2
H47A C47 H47B 107.9
Fe1 C8 H8 124.7
C9 C8 Fe1 70.4(6)
C9 C8 H8 124.7
C9 C8 C7 110.5(13)
C7 C8 Fe1 70.2(7)
C7 C8 H8 124.7
C37 C39 H39A 109.4
C37 C39 H39B 109.4
C37 C39 C40 111.3(8)
H39A C39 H39B 108.0
C40 C39 H39A 109.4
C40 C39 H39B 109.4
Fe1 C10 H10 125.5
C9 C10 Fe1 71.2(6)
C9 C10 H10 125.7
C9 C10 C6 108.7(13)
C6 C10 Fe1 69.3(7)
C6 C10 H10 125.7
Fe1 C6 H6 128.4
C10 C6 Fe1 70.1(6)
C10 C6 H6 128.4
C10 C6 C7 102.9(9)
C7 C6 Fe1 69.3(7)
C7 C6 H6 128.4
Fe1 C7 H7 126.5
C8 C7 Fe1 72.1(6)
C8 C7 C6 107.0(13)
C8 C7 H7 126.5
C6 C7 Fe1 68.4(7)
C6 C7 H7 126.5
C41 C40 C39 114.0(8)
C41 C40 H40A 108.8
C41 C40 H40B 108.8
C39 C40 H40A 108.8
C39 C40 H40B 108.8
H40A C40 H40B 107.7
C31 C32 C33 178.3(14)
C32 C31 C1 177.2(13)

loop_
_geom_bond_atom_site_label_1
_geom_bond_atom_site_label_2
_geom_bond_distance
Fe1 C1 2.025(8)
Fe1 C5 2.039(9)
Fe1 C3 2.035(8)
Fe1 C2 2.015(9)
Fe1 C9 2.015(8)
Fe1 C4 2.039(9)
Fe1 C8 2.039(10)
Fe1 C10 2.013(10)
Fe1 C6 2.003(10)
Fe1 C7 2.015(11)
C19 C24 1.369(10)
C19 C11 1.522(9)
C19 C20 1.397(10)
C25 C30 1.408(9)
C25 C26 1.394(10)
C25 C11 1.485(10)
C30 C12 1.514(10)
C30 C29 1.378(10)
C18 C12 1.527(11)
C18 C13 1.394(11)
C18 C17 1.372(11)
C24 C12 1.544(10)
C24 C23 1.380(10)
C12 H12 0.9800
C34 C33 1.399(11)
C34 C35 1.380(11)
C34 C48 1.486(12)
C33 C38 1.369(11)
C33 C32 1.399(14)
C13 C11 1.505(10)
C13 C14 1.390(10)
C26 H26 0.9300
C26 C27 1.379(11)
C11 H11 0.9800
C20 H20 0.9300
C20 C21 1.400(10)
C38 H38 0.9300
C38 C37 1.383(11)
C23 H23 0.9300
C23 C22 1.401(11)
C45 H45 0.9300
C45 C44 1.388(11)
C45 C46 1.395(12)
C21 H21 0.9300
C21 C22 1.358(11)
C29 H29 0.9300
C29 C28 1.393(11)
C35 H35 0.9300
C35 C36 1.379(12)
C22 H22 0.9300
C14 H14 0.9300
C14 C15 1.402(12)
C27 H27 0.9300
C27 C28 1.374(11)
C44 C43 1.367(11)
C44 C47 1.517(12)
C1 C5 1.418(14)
C1 C2 1.431(13)
C1 C31 1.406(13)
C46 H46 0.9300
C46 C41 1.366(12)
C42 H42 0.9300
C42 C41 1.391(12)
C42 C43 1.361(12)
C17 H17 0.9300
C17 C16 1.383(13)
C41 C40 1.494(13)
C43 H43 0.9300
C28 H28 0.9300
C36 H36 0.9300
C36 C37 1.375(12)
C15 H15 0.9300
C15 C16 1.378(13)
C37 C39 1.517(13)
C5 H5 0.9300
C5 C4 1.376(14)
C3 H3 0.9300
C3 C2 1.386(13)
C3 C4 1.384(14)
C16 H16 0.9300
C2 H2 0.9300
C9 H9 0.9300
C9 C8 1.296(15)
C9 C10 1.307(16)
C4 H4 0.9300
C48 H48A 0.9700
C48 H48B 0.9700
C48 C47 1.571(12)
C47 H47A 0.9700
C47 H47B 0.9700
C8 H8 0.9800
C8 C7 1.310(19)
C39 H39A 0.9700
C39 H39B 0.9700
C39 C40 1.568(13)
C10 H10 0.9300
C10 C6 1.39(2)
C6 H6 0.9800
C6 C7 1.45(2)
C7 H7 0.9800
C40 H40A 0.9700
C40 H40B 0.9700
C32 C31 1.244(15)
